data_7018502
loop_
_publ_author_name
'Matsumoto, Jun'
'Suzuki, Tatsuya'
'Kajita, Yuji'
'Masuda, Hideki'

_publ_section_title
;
 Synthesis and characterization of cobalt(ii) complexes with tripodal
 polypyridine ligand bearing pivalamide groups. Selective formation of
 six- and seven-coordinate cobalt(ii) complexes.
;
_journal_issue 14
_journal_name_full 'Dalton transactions (Cambridge, England : 2003)'
_journal_page_first 4107
_journal_page_last 4117
_journal_paper_doi 10.1039/c2dt12056a
_journal_volume 41
_journal_year 2012
_chemical_formula_moiety 'C28 H36 Co N12 O2, C H4 O '
_chemical_formula_sum 'C29 H40 Co N12 O3'
_chemical_formula_weight 663.65
_space_group_IT_number 14
_symmetry_cell_setting monoclinic
_symmetry_Int_Tables_number 14
_symmetry_space_group_name_Hall '-P 2ybc'
_symmetry_space_group_name_H-M 'P 1 21/c 1'
_cell_angle_alpha 90.0000
_cell_angle_beta 95.9090(17)
_cell_angle_gamma 90.0000
_cell_formula_units_Z 4
_cell_length_a 9.9315(15)
_cell_length_b 10.0025(15)
_cell_length_c 31.837(5)
_cell_measurement_reflns_used 6159
_cell_measurement_temperature 173.1
_cell_measurement_theta_max 27.5
_cell_measurement_theta_min 3.0
_cell_volume 3145.9(8)
_computing_cell_refinement 'CrystalClear (Rigaku, 2007)'
_computing_data_collection 'CrystalClear (Rigaku, 2007)'
_computing_data_reduction 'CrystalStructure (Rigaku, 2007)'
_computing_molecular_graphics 'ORTEP-3 for Windows (Farrugia, 1997)'
_computing_publication_material 'CrystalStructure (Rigaku, 2007)'
_computing_structure_refinement 'SHELXL97 (Sheldrick, 2008)'
_computing_structure_solution 'SIR2004 (Burla <i>et al.</i>, 2005)'
_diffrn_ambient_temperature 173
_diffrn_detector_area_resol_mean 7.31
_diffrn_measured_fraction_theta_full 0.990
_diffrn_measured_fraction_theta_max 0.990
_diffrn_measurement_device_type 'Rigaku Mercury'
_diffrn_measurement_method \w
_diffrn_radiation_type 'Mo K\a'
_diffrn_radiation_wavelength 0.71070
_diffrn_reflns_av_R_equivalents 0.033
_diffrn_reflns_limit_h_max 11
_diffrn_reflns_limit_h_min -12
_diffrn_reflns_limit_k_max 12
_diffrn_reflns_limit_k_min -12
_diffrn_reflns_limit_l_max 28
_diffrn_reflns_limit_l_min -41
_diffrn_reflns_number 23054
_diffrn_reflns_theta_full 27.48
_diffrn_reflns_theta_max 27.48
_exptl_absorpt_coefficient_mu 0.598
_exptl_absorpt_correction_T_max 0.898
_exptl_absorpt_correction_T_min 0.767
_exptl_absorpt_correction_type multi-scan
_exptl_absorpt_process_details 'Jacobson, R. (1998) Private communication'
_exptl_crystal_colour red
_exptl_crystal_density_diffrn 1.401
_exptl_crystal_density_method 'not measured'
_exptl_crystal_description block
_exptl_crystal_F_000 1396.00
_exptl_crystal_size_max 0.20
_exptl_crystal_size_mid 0.20
_exptl_crystal_size_min 0.18
_refine_diff_density_max 0.53
_refine_diff_density_min -0.53
_refine_ls_extinction_method none
_refine_ls_goodness_of_fit_ref 1.108
_refine_ls_hydrogen_treatment refall
_refine_ls_number_parameters 407
_refine_ls_number_reflns 7124
_refine_ls_R_factor_gt 0.0507
_refine_ls_shift/su_max 0.0010
_refine_ls_structure_factor_coef Fsqd
_refine_ls_weighting_details 'w = 1/[\s^2^(Fo^2^)+(0.0487P)^2^+2.5345P] where P=(Fo^2^+2Fc^2^)/3'
_refine_ls_weighting_scheme calc
_refine_ls_wR_factor_ref 0.1298
_reflns_number_gt 5609
_reflns_number_total 7124
_reflns_threshold_expression F^2^>2.0\s(F^2^)
_cod_data_source_file c2dt12056a.txt
_cod_data_source_block '[Co(N3)2BPPA]MeOH'
_cod_original_cell_volume 3145.8(8)
_cod_original_formula_sum 'C29 H40 Co N12 O3 '
_cod_database_code 7018502

loop_
_symmetry_equiv_pos_site_id
_symmetry_equiv_pos_as_xyz
1 +X,+Y,+Z
2 -X,1/2+Y,1/2-Z
3 -X,-Y,-Z
4 +X,1/2-Y,1/2+Z

loop_
_atom_site_label
_atom_site_type_symbol
_atom_site_fract_x
_atom_site_fract_y
_atom_site_fract_z
_atom_site_U_iso_or_equiv
_atom_site_adp_type
_atom_site_occupancy
_atom_site_symmetry_multiplicity
_atom_site_calc_flag
_atom_site_refinement_flags
Co(1) Co 0.12197(3) 1.06684(3) 0.372916(11) 0.02916(11) Uani 1.00 1 d .
O(1) O 0.2963(2) 0.8698(2) 0.21917(6) 0.0499(5) Uani 1.00 1 d .
O(2) O 0.2972(2) 0.8538(2) 0.53566(6) 0.0499(5) Uani 1.00 1 d .
O(3) O 0.2626(5) 1.0652(3) 0.11782(11) 0.149(2) Uani 1.00 1 d .
N(1) N 0.0648(2) 1.2717(2) 0.37393(7) 0.0353(5) Uani 1.00 1 d .
N(2) N 0.3202(2) 1.1575(2) 0.37629(6) 0.0280(4) Uani 1.00 1 d .
N(3) N 0.1249(2) 1.1195(2) 0.30436(7) 0.0311(4) Uani 1.00 1 d .
N(4) N 0.1100(2) 1.1078(2) 0.44215(7) 0.0315(4) Uani 1.00 1 d .
N(5) N 0.2445(2) 0.9363(2) 0.28371(6) 0.0305(4) Uani 1.00 1 d .
N(6) N 0.2516(2) 0.9403(2) 0.46955(6) 0.0320(4) Uani 1.00 1 d .
N(7) N 0.1986(2) 0.8761(2) 0.37507(6) 0.0300(4) Uani 1.00 1 d .
N(8) N 0.1295(2) 0.7784(2) 0.37894(7) 0.0311(4) Uani 1.00 1 d .
N(9) N 0.0678(2) 0.6832(2) 0.38325(9) 0.0519(6) Uani 1.00 1 d .
N(10) N -0.0801(2) 1.0116(2) 0.36101(9) 0.0510(6) Uani 1.00 1 d .
N(11) N -0.1580(2) 0.9313(2) 0.36949(7) 0.0341(4) Uani 1.00 1 d .
N(12) N -0.2403(3) 0.8544(3) 0.37662(10) 0.0612(7) Uani 1.00 1 d .
C(1) C 0.1859(2) 1.3568(2) 0.38421(9) 0.0363(5) Uani 1.00 1 d .
C(2) C 0.3157(2) 1.2923(2) 0.37467(7) 0.0299(5) Uani 1.00 1 d .
C(3) C 0.4382(2) 1.0972(2) 0.37123(7) 0.0291(5) Uani 1.00 1 d .
C(4) C 0.5546(2) 1.1654(2) 0.36493(8) 0.0366(5) Uani 1.00 1 d .
C(5) C 0.5494(3) 1.3033(3) 0.36235(9) 0.0413(6) Uani 1.00 1 d .
C(6) C 0.4285(2) 1.3670(2) 0.36770(8) 0.0374(6) Uani 1.00 1 d .
C(7) C -0.0055(3) 1.3001(2) 0.33163(9) 0.0444(7) Uani 1.00 1 d .
C(8) C 0.0693(2) 1.2423(2) 0.29718(9) 0.0369(6) Uani 1.00 1 d .
C(9) C 0.1858(2) 1.0611(2) 0.27331(8) 0.0303(5) Uani 1.00 1 d .
C(10) C 0.1913(2) 1.1212(3) 0.23365(9) 0.0410(6) Uani 1.00 1 d .
C(11) C 0.1345(3) 1.2459(3) 0.22737(10) 0.0468(7) Uani 1.00 1 d .
C(12) C 0.0738(2) 1.3091(2) 0.25921(10) 0.0440(7) Uani 1.00 1 d .
C(13) C -0.0278(2) 1.2837(2) 0.40719(10) 0.0437(6) Uani 1.00 1 d .
C(14) C 0.0333(2) 1.2180(2) 0.44714(9) 0.0372(6) Uani 1.00 1 d .
C(15) C 0.1661(2) 1.0463(2) 0.47732(8) 0.0314(5) Uani 1.00 1 d .
C(16) C 0.1450(2) 1.0886(2) 0.51796(9) 0.0381(6) Uani 1.00 1 d .
C(17) C 0.0659(2) 1.2000(3) 0.52182(10) 0.0448(7) Uani 1.00 1 d .
C(18) C 0.0104(2) 1.2667(3) 0.48630(10) 0.0443(7) Uani 1.00 1 d .
C(19) C 0.2977(2) 0.8472(2) 0.25668(8) 0.0329(5) Uani 1.00 1 d .
C(20) C 0.3547(2) 0.7176(2) 0.27651(8) 0.0341(5) Uani 1.00 1 d .
C(21) C 0.2371(3) 0.6304(3) 0.28755(10) 0.0456(7) Uani 1.00 1 d .
C(22) C 0.4533(2) 0.7443(3) 0.31597(9) 0.0432(6) Uani 1.00 1 d .
C(23) C 0.4297(3) 0.6426(3) 0.24406(10) 0.0603(9) Uani 1.00 1 d .
C(24) C 0.3193(2) 0.8557(2) 0.49885(8) 0.0329(5) Uani 1.00 1 d .
C(25) C 0.4229(2) 0.7620(2) 0.48186(8) 0.0328(5) Uani 1.00 1 d .
C(26) C 0.4912(3) 0.8249(3) 0.44560(9) 0.0433(6) Uani 1.00 1 d .
C(27) C 0.3490(3) 0.6336(3) 0.46696(10) 0.0499(7) Uani 1.00 1 d .
C(28) C 0.5310(3) 0.7310(3) 0.51847(9) 0.0464(7) Uani 1.00 1 d .
C(29) C 0.2688(4) 1.0370(4) 0.07665(14) 0.0786(12) Uani 1.00 1 d .
H(1A) H 0.1927 1.3773 0.4135 0.044 Uiso 1.00 1 c R
H(1B) H 0.1742 1.4370 0.3683 0.044 Uiso 1.00 1 c R
H(3) H 0.4415 1.0023 0.3721 0.035 Uiso 1.00 1 c R
H(3O) H 0.2336 1.1434 0.1202 0.179 Uiso 1.00 1 c R
H(4) H 0.6367 1.1188 0.3624 0.044 Uiso 1.00 1 c R
H(5) H 0.6271 1.3533 0.3570 0.050 Uiso 1.00 1 c R
H(5N) H 0.2480 0.9102 0.3125 0.037 Uiso 1.00 1 c R
H(6) H 0.4230 1.4618 0.3666 0.045 Uiso 1.00 1 c R
H(6N) H 0.2646 0.9245 0.4408 0.038 Uiso 1.00 1 c R
H(7A) H -0.0123 1.3942 0.3279 0.053 Uiso 1.00 1 c R
H(7B) H -0.0937 1.2624 0.3298 0.053 Uiso 1.00 1 c R
H(10) H 0.2328 1.0772 0.2119 0.049 Uiso 1.00 1 c R
H(11) H 0.1369 1.2892 0.2009 0.056 Uiso 1.00 1 c R
H(12) H 0.0363 1.3961 0.2551 0.053 Uiso 1.00 1 c R
H(13A) H -0.1113 1.2416 0.3980 0.052 Uiso 1.00 1 c R
H(13B) H -0.0432 1.3757 0.4125 0.052 Uiso 1.00 1 c R
H(16) H 0.1840 1.0418 0.5422 0.046 Uiso 1.00 1 c R
H(17) H 0.0496 1.2309 0.5490 0.054 Uiso 1.00 1 c R
H(18) H -0.0426 1.3449 0.4888 0.053 Uiso 1.00 1 c R
H(21A) H 0.1897 0.6749 0.3079 0.055 Uiso 1.00 1 c R
H(21B) H 0.2712 0.5477 0.2988 0.055 Uiso 1.00 1 c R
H(21C) H 0.1774 0.6142 0.2628 0.055 Uiso 1.00 1 c R
H(22A) H 0.5175 0.8098 0.3097 0.052 Uiso 1.00 1 c R
H(22B) H 0.4990 0.6638 0.3245 0.052 Uiso 1.00 1 c R
H(22C) H 0.4043 0.7757 0.3381 0.052 Uiso 1.00 1 c R
H(23A) H 0.3685 0.6224 0.2200 0.072 Uiso 1.00 1 c R
H(23B) H 0.4661 0.5619 0.2562 0.072 Uiso 1.00 1 c R
H(23C) H 0.5011 0.6968 0.2359 0.072 Uiso 1.00 1 c R
H(26A) H 0.4281 0.8299 0.4211 0.052 Uiso 1.00 1 c R
H(26B) H 0.5662 0.7715 0.4398 0.052 Uiso 1.00 1 c R
H(26C) H 0.5217 0.9123 0.4534 0.052 Uiso 1.00 1 c R
H(27A) H 0.3094 0.5942 0.4899 0.060 Uiso 1.00 1 c R
H(27B) H 0.4116 0.5728 0.4568 0.060 Uiso 1.00 1 c R
H(27C) H 0.2801 0.6541 0.4449 0.060 Uiso 1.00 1 c R
H(28A) H 0.5732 0.8118 0.5285 0.056 Uiso 1.00 1 c R
H(28B) H 0.5969 0.6727 0.5089 0.056 Uiso 1.00 1 c R
H(28C) H 0.4897 0.6893 0.5407 0.056 Uiso 1.00 1 c R
H(29A) H 0.1937 1.0764 0.0603 0.094 Uiso 1.00 1 c R
H(29B) H 0.2666 0.9428 0.0727 0.094 Uiso 1.00 1 c R
H(29C) H 0.3504 1.0718 0.0679 0.094 Uiso 1.00 1 c R

loop_
_atom_site_aniso_label
_atom_site_aniso_U_11
_atom_site_aniso_U_22
_atom_site_aniso_U_33
_atom_site_aniso_U_12
_atom_site_aniso_U_13
_atom_site_aniso_U_23
Co(1) 0.02751(19) 0.02221(17) 0.0368(2) 0.00059(13) -0.00145(13) 0.00024(13)
O(1) 0.0676(14) 0.0551(13) 0.0267(10) 0.0111(11) 0.0035(9) 0.0044(8)
O(2) 0.0594(13) 0.0621(14) 0.0286(10) 0.0114(11) 0.0067(9) 0.0061(9)
O(3) 0.282(6) 0.091(2) 0.067(2) 0.087(3) -0.012(2) -0.0034(18)
N(1) 0.0330(11) 0.0258(11) 0.0450(12) 0.0048(9) -0.0062(9) -0.0024(9)
N(2) 0.0308(10) 0.0254(10) 0.0268(10) -0.0018(8) -0.0016(7) 0.0018(7)
N(3) 0.0317(10) 0.0246(10) 0.0345(11) -0.0016(8) -0.0083(8) 0.0033(8)
N(4) 0.0285(10) 0.0283(10) 0.0381(11) 0.0003(8) 0.0056(8) -0.0041(8)
N(5) 0.0353(11) 0.0312(10) 0.0242(9) 0.0000(9) -0.0007(8) 0.0048(8)
N(6) 0.0374(11) 0.0329(11) 0.0261(10) 0.0047(9) 0.0052(8) -0.0002(8)
N(7) 0.0371(11) 0.0226(10) 0.0300(10) 0.0014(8) 0.0024(8) 0.0015(8)
N(8) 0.0357(11) 0.0234(10) 0.0353(11) 0.0037(9) 0.0083(9) -0.0015(8)
N(9) 0.0561(16) 0.0255(12) 0.0771(19) -0.0050(11) 0.0220(14) -0.0021(12)
N(10) 0.0308(12) 0.0397(14) 0.0808(19) -0.0034(11) -0.0031(12) 0.0020(13)
N(11) 0.0308(11) 0.0397(12) 0.0311(11) 0.0006(10) -0.0008(8) -0.0081(9)
N(12) 0.0495(16) 0.0644(19) 0.0698(19) -0.0159(14) 0.0068(13) 0.0048(15)
C(1) 0.0433(15) 0.0212(12) 0.0429(14) -0.0009(10) -0.0029(11) -0.0014(10)
C(2) 0.0365(13) 0.0257(11) 0.0257(11) -0.0026(10) -0.0057(9) 0.0035(9)
C(3) 0.0317(12) 0.0299(12) 0.0253(11) 0.0011(9) 0.0001(9) 0.0019(9)
C(4) 0.0315(13) 0.0473(16) 0.0307(13) -0.0013(11) 0.0024(10) 0.0031(11)
C(5) 0.0413(15) 0.0478(16) 0.0348(14) -0.0124(13) 0.0041(11) 0.0063(12)
C(6) 0.0500(16) 0.0289(13) 0.0320(13) -0.0099(12) -0.0022(11) 0.0075(10)
C(7) 0.0417(15) 0.0320(14) 0.0551(17) 0.0114(12) -0.0157(13) 0.0016(12)
C(8) 0.0344(13) 0.0272(12) 0.0454(15) -0.0015(10) -0.0145(11) 0.0047(11)
C(9) 0.0273(11) 0.0295(12) 0.0320(12) -0.0069(9) -0.0072(9) 0.0060(9)
C(10) 0.0411(15) 0.0417(15) 0.0386(14) -0.0041(12) -0.0036(11) 0.0134(12)
C(11) 0.0482(16) 0.0419(16) 0.0477(17) -0.0061(13) -0.0074(13) 0.0210(13)
C(12) 0.0416(15) 0.0314(14) 0.0545(17) -0.0033(12) -0.0171(13) 0.0134(12)
C(13) 0.0345(14) 0.0353(14) 0.0606(18) 0.0125(11) 0.0007(12) -0.0064(13)
C(14) 0.0272(12) 0.0324(13) 0.0522(16) 0.0010(10) 0.0049(11) -0.0066(11)
C(15) 0.0287(12) 0.0303(13) 0.0357(13) -0.0046(10) 0.0064(10) -0.0049(10)
C(16) 0.0371(14) 0.0432(15) 0.0351(13) -0.0056(12) 0.0089(10) -0.0076(11)
C(17) 0.0387(15) 0.0516(18) 0.0460(16) -0.0039(13) 0.0139(12) -0.0172(13)
C(18) 0.0363(14) 0.0403(16) 0.0575(18) 0.0029(12) 0.0101(13) -0.0160(13)
C(19) 0.0322(13) 0.0357(14) 0.0299(13) -0.0024(10) -0.0013(9) -0.0005(10)
C(20) 0.0386(13) 0.0359(14) 0.0273(12) 0.0062(11) 0.0016(10) -0.0003(10)
C(21) 0.0519(17) 0.0339(15) 0.0495(17) -0.0015(13) -0.0017(13) 0.0025(12)
C(22) 0.0414(15) 0.0431(16) 0.0424(15) 0.0066(12) -0.0086(12) 0.0004(12)
C(23) 0.073(2) 0.066(2) 0.0433(17) 0.0313(19) 0.0143(16) 0.0030(15)
C(24) 0.0369(13) 0.0327(13) 0.0283(13) -0.0044(10) 0.0001(10) 0.0015(10)
C(25) 0.0393(13) 0.0283(12) 0.0301(12) 0.0022(10) 0.0003(10) 0.0044(10)
C(26) 0.0409(15) 0.0495(17) 0.0399(15) 0.0123(13) 0.0064(12) 0.0126(12)
C(27) 0.063(2) 0.0329(15) 0.0539(18) -0.0043(14) 0.0037(15) -0.0032(13)
C(28) 0.0492(17) 0.0524(18) 0.0365(14) 0.0099(14) -0.0018(12) 0.0107(13)
C(29) 0.075(2) 0.068(2) 0.092(3) -0.020(2) 0.007(2) 0.013(2)

loop_
_atom_type_symbol
_atom_type_description
_atom_type_scat_dispersion_real
_atom_type_scat_dispersion_imag
_atom_type_scat_source
C C 0.003 0.002
;
International Tables for Crystallography
(1992, Vol. C, Tables 4.2.6.8 and 6.1.1.4)
;
H H 0.000 0.000
;
International Tables for Crystallography
(1992, Vol. C, Table 6.1.1.4)
;
Co Co 0.349 0.972
;
International Tables for Crystallography
(1992, Vol. C, Tables 4.2.6.8 and 6.1.1.4)
;
N N 0.006 0.003
;
International Tables for Crystallography
(1992, Vol. C, Tables 4.2.6.8 and 6.1.1.4)
;
O O 0.011 0.006
;
International Tables for Crystallography
(1992, Vol. C, Tables 4.2.6.8 and 6.1.1.4)
;

loop_
_geom_angle_atom_site_label_1
_geom_angle_atom_site_label_2
_geom_angle_atom_site_label_3
_geom_angle
_geom_angle_publ_flag
N(1) Co(1) N(2) 80.69(8) yes
N(1) Co(1) N(3) 79.59(8) yes
N(1) Co(1) N(4) 76.66(8) yes
N(1) Co(1) N(7) 173.41(8) yes
N(1) Co(1) N(10) 90.25(9) yes
N(2) Co(1) N(3) 81.20(7) yes
N(2) Co(1) N(4) 90.84(7) yes
N(2) Co(1) N(7) 93.19(8) yes
N(2) Co(1) N(10) 168.12(9) yes
N(3) Co(1) N(4) 155.88(7) yes
N(3) Co(1) N(7) 102.03(7) yes
N(3) Co(1) N(10) 89.66(9) yes
N(4) Co(1) N(7) 101.12(7) yes
N(4) Co(1) N(10) 94.54(9) yes
N(7) Co(1) N(10) 96.13(9) yes
Co(1) N(1) C(1) 110.16(15) yes
Co(1) N(1) C(7) 105.86(16) yes
Co(1) N(1) C(13) 106.05(16) yes
C(1) N(1) C(7) 112.7(2) yes
C(1) N(1) C(13) 110.2(2) yes
C(7) N(1) C(13) 111.5(2) yes
Co(1) N(2) C(2) 113.00(16) yes
Co(1) N(2) C(3) 127.46(16) yes
C(2) N(2) C(3) 118.0(2) yes
Co(1) N(3) C(8) 109.26(17) yes
Co(1) N(3) C(9) 131.59(16) yes
C(8) N(3) C(9) 118.4(2) yes
Co(1) N(4) C(14) 110.38(16) yes
Co(1) N(4) C(15) 132.03(17) yes
C(14) N(4) C(15) 117.6(2) yes
C(9) N(5) C(19) 127.1(2) yes
C(15) N(6) C(24) 127.5(2) yes
Co(1) N(7) N(8) 122.89(17) yes
N(7) N(8) N(9) 177.6(2) yes
Co(1) N(10) N(11) 142.3(2) yes
N(10) N(11) N(12) 176.6(2) yes
N(1) C(1) C(2) 113.8(2) yes
N(2) C(2) C(1) 116.6(2) yes
N(2) C(2) C(6) 121.4(2) yes
C(1) C(2) C(6) 121.8(2) yes
N(2) C(3) C(4) 123.5(2) yes
C(3) C(4) C(5) 118.5(2) yes
C(4) C(5) C(6) 118.7(2) yes
C(2) C(6) C(5) 119.8(2) yes
N(1) C(7) C(8) 111.6(2) yes
N(3) C(8) C(7) 116.7(2) yes
N(3) C(8) C(12) 122.3(2) yes
C(7) C(8) C(12) 121.0(2) yes
N(3) C(9) N(5) 114.9(2) yes
N(3) C(9) C(10) 122.5(2) yes
N(5) C(9) C(10) 122.7(2) yes
C(9) C(10) C(11) 117.8(2) yes
C(10) C(11) C(12) 120.7(2) yes
C(8) C(12) C(11) 118.3(2) yes
N(1) C(13) C(14) 110.1(2) yes
N(4) C(14) C(13) 116.0(2) yes
N(4) C(14) C(18) 122.6(2) yes
C(13) C(14) C(18) 121.4(2) yes
N(4) C(15) N(6) 114.0(2) yes
N(4) C(15) C(16) 122.8(2) yes
N(6) C(15) C(16) 123.1(2) yes
C(15) C(16) C(17) 118.0(2) yes
C(16) C(17) C(18) 120.2(2) yes
C(14) C(18) C(17) 118.8(2) yes
O(1) C(19) N(5) 121.8(2) yes
O(1) C(19) C(20) 122.1(2) yes
N(5) C(19) C(20) 116.1(2) yes
C(19) C(20) C(21) 108.7(2) yes
C(19) C(20) C(22) 111.7(2) yes
C(19) C(20) C(23) 108.9(2) yes
C(21) C(20) C(22) 110.4(2) yes
C(21) C(20) C(23) 108.2(2) yes
C(22) C(20) C(23) 108.9(2) yes
O(2) C(24) N(6) 122.4(2) yes
O(2) C(24) C(25) 121.8(2) yes
N(6) C(24) C(25) 115.8(2) yes
C(24) C(25) C(26) 112.4(2) yes
C(24) C(25) C(27) 107.8(2) yes
C(24) C(25) C(28) 107.4(2) yes
C(26) C(25) C(27) 110.3(2) yes
C(26) C(25) C(28) 109.0(2) yes
C(27) C(25) C(28) 110.0(2) yes
C(29) O(3) H(3O) 109.5 no
C(9) N(5) H(5N) 116.4 no
C(19) N(5) H(5N) 116.4 no
C(15) N(6) H(6N) 116.3 no
C(24) N(6) H(6N) 116.3 no
N(1) C(1) H(1A) 108.4 no
N(1) C(1) H(1B) 108.4 no
C(2) C(1) H(1A) 108.4 no
C(2) C(1) H(1B) 108.4 no
H(1A) C(1) H(1B) 109.5 no
N(2) C(3) H(3) 118.2 no
C(4) C(3) H(3) 118.2 no
C(3) C(4) H(4) 120.8 no
C(5) C(4) H(4) 120.8 no
C(4) C(5) H(5) 120.7 no
C(6) C(5) H(5) 120.7 no
C(2) C(6) H(6) 120.1 no
C(5) C(6) H(6) 120.1 no
N(1) C(7) H(7A) 108.9 no
N(1) C(7) H(7B) 108.9 no
C(8) C(7) H(7A) 108.9 no
C(8) C(7) H(7B) 108.9 no
H(7A) C(7) H(7B) 109.5 no
C(9) C(10) H(10) 121.1 no
C(11) C(10) H(10) 121.1 no
C(10) C(11) H(11) 119.7 no
C(12) C(11) H(11) 119.7 no
C(8) C(12) H(12) 120.8 no
C(11) C(12) H(12) 120.8 no
N(1) C(13) H(13A) 109.3 no
N(1) C(13) H(13B) 109.3 no
C(14) C(13) H(13A) 109.3 no
C(14) C(13) H(13B) 109.3 no
H(13A) C(13) H(13B) 109.5 no
C(15) C(16) H(16) 121.0 no
C(17) C(16) H(16) 121.0 no
C(16) C(17) H(17) 119.9 no
C(18) C(17) H(17) 119.9 no
C(14) C(18) H(18) 120.6 no
C(17) C(18) H(18) 120.6 no
C(20) C(21) H(21A) 109.5 no
C(20) C(21) H(21B) 109.5 no
C(20) C(21) H(21C) 109.5 no
H(21A) C(21) H(21B) 109.5 no
H(21A) C(21) H(21C) 109.5 no
H(21B) C(21) H(21C) 109.5 no
C(20) C(22) H(22A) 109.5 no
C(20) C(22) H(22B) 109.5 no
C(20) C(22) H(22C) 109.5 no
H(22A) C(22) H(22B) 109.5 no
H(22A) C(22) H(22C) 109.5 no
H(22B) C(22) H(22C) 109.5 no
C(20) C(23) H(23A) 109.5 no
C(20) C(23) H(23B) 109.5 no
C(20) C(23) H(23C) 109.5 no
H(23A) C(23) H(23B) 109.5 no
H(23A) C(23) H(23C) 109.5 no
H(23B) C(23) H(23C) 109.5 no
C(25) C(26) H(26A) 109.5 no
C(25) C(26) H(26B) 109.5 no
C(25) C(26) H(26C) 109.5 no
H(26A) C(26) H(26B) 109.5 no
H(26A) C(26) H(26C) 109.5 no
H(26B) C(26) H(26C) 109.5 no
C(25) C(27) H(27A) 109.5 no
C(25) C(27) H(27B) 109.5 no
C(25) C(27) H(27C) 109.5 no
H(27A) C(27) H(27B) 109.5 no
H(27A) C(27) H(27C) 109.5 no
H(27B) C(27) H(27C) 109.5 no
C(25) C(28) H(28A) 109.5 no
C(25) C(28) H(28B) 109.5 no
C(25) C(28) H(28C) 109.5 no
H(28A) C(28) H(28B) 109.5 no
H(28A) C(28) H(28C) 109.5 no
H(28B) C(28) H(28C) 109.5 no
O(3) C(29) H(29A) 109.5 no
O(3) C(29) H(29B) 109.5 no
O(3) C(29) H(29C) 109.5 no
H(29A) C(29) H(29B) 109.5 no
H(29A) C(29) H(29C) 109.5 no
H(29B) C(29) H(29C) 109.5 no

loop_
_geom_bond_atom_site_label_1
_geom_bond_atom_site_label_2
_geom_bond_distance
_geom_bond_publ_flag
Co(1) N(1) 2.127(2) yes
Co(1) N(2) 2.160(2) yes
Co(1) N(3) 2.248(2) yes
Co(1) N(4) 2.257(2) yes
Co(1) N(7) 2.053(2) yes
Co(1) N(10) 2.079(2) yes
O(1) C(19) 1.214(3) yes
O(2) C(24) 1.215(3) yes
O(3) C(29) 1.348(5) yes
N(1) C(1) 1.482(3) yes
N(1) C(7) 1.479(3) yes
N(1) C(13) 1.477(3) yes
N(2) C(2) 1.350(3) yes
N(2) C(3) 1.343(3) yes
N(3) C(8) 1.357(3) yes
N(3) C(9) 1.344(3) yes
N(4) C(14) 1.358(3) yes
N(4) C(15) 1.347(3) yes
N(5) C(9) 1.403(3) yes
N(5) C(19) 1.381(3) yes
N(6) C(15) 1.396(3) yes
N(6) C(24) 1.382(3) yes
N(7) N(8) 1.208(2) yes
N(8) N(9) 1.148(3) yes
N(10) N(11) 1.166(3) yes
N(11) N(12) 1.162(3) yes
C(1) C(2) 1.500(3) yes
C(2) C(6) 1.383(3) yes
C(3) C(4) 1.374(3) yes
C(4) C(5) 1.382(4) yes
C(5) C(6) 1.385(4) yes
C(7) C(8) 1.502(4) yes
C(8) C(12) 1.386(4) yes
C(9) C(10) 1.405(3) yes
C(10) C(11) 1.375(4) yes
C(11) C(12) 1.384(4) yes
C(13) C(14) 1.503(4) yes
C(14) C(18) 1.379(4) yes
C(15) C(16) 1.397(3) yes
C(16) C(17) 1.376(4) yes
C(17) C(18) 1.379(4) yes
C(19) C(20) 1.525(3) yes
C(20) C(21) 1.528(4) yes
C(20) C(22) 1.534(3) yes
C(20) C(23) 1.531(4) yes
C(24) C(25) 1.530(3) yes
C(25) C(26) 1.533(4) yes
C(25) C(27) 1.530(4) yes
C(25) C(28) 1.533(3) yes
N(5) H(5N) 0.950 no
N(6) H(6N) 0.950 no
C(1) H(1A) 0.950 no
C(1) H(1B) 0.950 no
C(3) H(3) 0.950 no
C(4) H(4) 0.950 no
C(5) H(5) 0.950 no
C(6) H(6) 0.950 no
C(7) H(7A) 0.950 no
C(7) H(7B) 0.950 no
C(10) H(10) 0.950 no
C(11) H(11) 0.950 no
C(12) H(12) 0.950 no
C(13) H(13A) 0.950 no
C(13) H(13B) 0.950 no
C(16) H(16) 0.950 no
C(17) H(17) 0.950 no
C(18) H(18) 0.950 no
C(21) H(21A) 0.950 no
C(21) H(21B) 0.950 no
C(21) H(21C) 0.950 no
C(22) H(22A) 0.950 no
C(22) H(22B) 0.950 no
C(22) H(22C) 0.950 no
C(23) H(23A) 0.950 no
C(23) H(23B) 0.950 no
C(23) H(23C) 0.950 no
C(26) H(26A) 0.950 no
C(26) H(26B) 0.950 no
C(26) H(26C) 0.950 no
C(27) H(27A) 0.950 no
C(27) H(27B) 0.950 no
C(27) H(27C) 0.950 no
C(28) H(28A) 0.950 no
C(28) H(28B) 0.950 no
C(28) H(28C) 0.950 no
C(29) H(29A) 0.950 no
C(29) H(29B) 0.950 no
C(29) H(29C) 0.950 no

loop_
_geom_contact_atom_site_label_1
_geom_contact_atom_site_label_2
_geom_contact_distance
_geom_contact_site_symmetry_2
O(1) C(5) 3.217(3) 2_645
O(1) C(7) 3.237(3) 2_545
O(2) C(4) 3.356(3) 3_676
O(2) C(14) 3.457(3) 3_576
O(2) C(18) 3.291(3) 3_576
O(3) N(9) 3.484(6) 2_555
O(3) N(12) 2.908(4) 2_555
O(3) C(5) 3.242(5) 2_645
N(4) C(16) 3.542(3) 3_576
N(5) C(12) 3.549(3) 2_545
N(6) C(17) 3.488(3) 3_576
N(9) O(3) 3.484(6) 2_545
N(9) C(1) 3.469(3) 1_545
N(11) C(16) 3.578(3) 3_576
N(12) O(3) 2.908(4) 2_545
N(12) C(16) 3.440(4) 3_576
N(12) C(17) 3.549(4) 3_576
N(12) C(29) 3.530(5) 2_545
C(1) N(9) 3.469(3) 1_565
C(2) C(28) 3.589(3) 3_676
C(4) O(2) 3.356(3) 3_676
C(4) C(23) 3.497(4) 2_655
C(5) O(1) 3.217(3) 2_655
C(5) O(3) 3.242(5) 2_655
C(5) C(29) 3.432(5) 2_655
C(7) O(1) 3.237(3) 2_555
C(12) N(5) 3.549(3) 2_555
C(13) C(29) 3.558(5) 2_555
C(14) O(2) 3.457(3) 3_576
C(15) C(16) 3.389(3) 3_576
C(15) C(17) 3.375(3) 3_576
C(16) N(4) 3.542(3) 3_576
C(16) N(11) 3.578(3) 3_576
C(16) N(12) 3.440(4) 3_576
C(16) C(15) 3.389(3) 3_576
C(16) C(16) 3.473(3) 3_576
C(17) N(6) 3.488(3) 3_576
C(17) N(12) 3.549(4) 3_576
C(17) C(15) 3.375(3) 3_576
C(18) O(2) 3.291(3) 3_576
C(18) C(24) 3.573(4) 3_576
C(23) C(4) 3.497(4) 2_645
C(24) C(18) 3.573(4) 3_576
C(28) C(2) 3.589(3) 3_676
C(29) N(12) 3.530(5) 2_555
C(29) C(5) 3.432(5) 2_645
C(29) C(13) 3.558(5) 2_545
O(1) H(5) 2.621 2_645
O(1) H(7A) 3.065 2_545
O(1) H(7B) 2.644 2_545
O(1) H(12) 3.493 2_545
O(1) H(23B) 3.081 2_655
O(2) H(4) 3.256 3_676
O(2) H(13A) 3.096 3_576
O(2) H(18) 3.247 3_576
O(2) H(26C) 2.950 3_676
O(2) H(29B) 3.219 4_565
O(3) H(3O) 0.840 .
O(3) H(5) 2.481 2_645
O(3) H(6) 3.279 2_645
O(3) H(10) 3.042 .
O(3) H(13A) 3.582 2_545
O(3) H(13B) 2.973 2_545
O(3) H(17) 3.532 4_574
O(3) H(22B) 3.009 2_655
O(3) H(26B) 3.340 2_655
N(2) H(28A) 3.122 3_676
N(2) H(28C) 3.445 3_676
N(3) H(12) 3.244 2_545
N(3) H(21C) 3.502 2_555
N(4) H(16) 3.364 3_576
N(4) H(28A) 3.289 3_676
N(5) H(12) 2.959 2_545
N(5) H(23B) 3.493 2_655
N(6) H(17) 3.444 3_576
N(6) H(26C) 3.481 3_676
N(6) H(28A) 3.027 3_676
N(8) H(1B) 3.465 1_545
N(8) H(11) 3.477 2_545
N(8) H(17) 3.044 3_576
N(9) H(1A) 3.403 1_545
N(9) H(1B) 2.741 1_545
N(9) H(3O) 3.010 2_545
N(9) H(7A) 3.436 1_545
N(9) H(11) 3.363 2_545
N(9) H(13B) 3.429 1_545
N(9) H(17) 2.695 3_576
N(9) H(29A) 3.475 2_545
N(10) H(4) 3.014 1_455
N(10) H(11) 2.987 2_545
N(10) H(16) 3.392 3_576
N(11) H(3O) 3.002 2_545
N(11) H(4) 2.763 1_455
N(11) H(11) 2.680 2_545
N(11) H(16) 2.863 3_576
N(11) H(17) 3.153 3_576
N(12) H(3) 3.479 1_455
N(12) H(3O) 2.113 2_545
N(12) H(4) 2.929 1_455
N(12) H(11) 2.845 2_545
N(12) H(16) 2.788 3_576
N(12) H(17) 2.999 3_576
N(12) H(22A) 3.077 1_455
N(12) H(22B) 3.493 1_455
N(12) H(26B) 3.036 1_455
N(12) H(29A) 3.433 2_545
N(12) H(29C) 3.564 2_545
C(1) H(21B) 3.497 1_565
C(2) H(21B) 3.512 1_565
C(2) H(28A) 3.333 3_676
C(2) H(28C) 3.156 3_676
C(3) H(28A) 3.334 3_676
C(3) H(28C) 3.538 3_676
C(4) H(13A) 3.461 1_655
C(4) H(23A) 2.915 2_655
C(4) H(23C) 3.215 2_655
C(4) H(28C) 3.406 3_676
C(5) H(13A) 3.498 1_655
C(5) H(23A) 3.354 2_655
C(5) H(23C) 3.293 2_655
C(5) H(28C) 3.151 3_676
C(5) H(29B) 2.964 2_655
C(5) H(29C) 3.560 2_655
C(6) H(21B) 3.132 1_565
C(6) H(22B) 3.376 1_565
C(6) H(27B) 3.523 1_565
C(6) H(28C) 2.999 3_676
C(6) H(29B) 3.488 2_655
C(6) H(29C) 3.506 2_655
C(8) H(21C) 3.213 2_555
C(9) H(12) 2.828 2_545
C(9) H(23C) 3.433 2_655
C(10) H(7A) 3.382 2_545
C(10) H(12) 3.236 2_545
C(10) H(23B) 3.436 2_655
C(10) H(23C) 3.200 2_655
C(11) H(21A) 3.374 2_555
C(11) H(21C) 3.410 2_555
C(12) H(21A) 3.473 2_555
C(12) H(21B) 3.259 1_565
C(12) H(21C) 3.219 1_565
C(12) H(21C) 3.187 2_555
C(13) H(29A) 3.565 2_555
C(13) H(29B) 2.979 2_555
C(14) H(16) 3.417 3_576
C(15) H(16) 3.580 3_576
C(15) H(17) 3.551 3_576
C(15) H(28A) 2.974 3_676
C(16) H(26B) 3.347 3_676
C(16) H(26C) 3.342 3_676
C(16) H(28A) 3.444 3_676
C(17) H(29A) 2.792 4_575
C(18) H(29A) 3.232 4_575
C(19) H(7B) 3.356 2_545
C(19) H(12) 3.336 2_545
C(19) H(23B) 3.237 2_655
C(21) H(1B) 3.327 1_545
C(21) H(6) 3.410 1_545
C(21) H(12) 3.180 1_545
C(22) H(6) 3.282 1_545
C(23) H(4) 3.394 2_645
C(23) H(10) 3.558 2_645
C(24) H(18) 3.458 3_576
C(24) H(26C) 3.113 3_676
C(25) H(29C) 3.455 2_645
C(26) H(16) 3.475 3_676
C(26) H(29C) 3.035 2_645
C(27) H(1A) 3.367 1_545
C(27) H(18) 3.490 3_576
C(27) H(28B) 3.190 3_666
C(27) H(29C) 3.348 2_645
C(28) H(1A) 3.489 3_676
C(28) H(27B) 3.176 3_666
C(28) H(29C) 3.487 2_645
C(29) H(3O) 1.811 .
C(29) H(5) 2.908 2_645
C(29) H(6) 3.473 2_645
C(29) H(13A) 3.477 2_545
C(29) H(13B) 2.811 2_545
C(29) H(17) 3.242 4_574
C(29) H(18) 3.480 2_545
C(29) H(26B) 2.940 2_655
C(29) H(27A) 3.121 4_564
C(29) H(27B) 3.469 2_655
C(29) H(28B) 3.434 2_655
C(29) H(28C) 3.430 4_564
H(1A) N(9) 3.403 1_565
H(1A) C(27) 3.367 1_565
H(1A) C(28) 3.489 3_676
H(1A) H(27A) 3.374 1_565
H(1A) H(27B) 3.136 1_565
H(1A) H(27C) 3.040 1_565
H(1A) H(28A) 3.393 3_676
H(1A) H(28B) 3.107 3_676
H(1A) H(28C) 3.402 3_676
H(1B) N(8) 3.465 1_565
H(1B) N(9) 2.741 1_565
H(1B) C(21) 3.327 1_565
H(1B) H(21A) 3.074 1_565
H(1B) H(21B) 2.735 1_565
H(1B) H(27C) 3.354 1_565
H(3) N(12) 3.479 1_655
H(3O) O(3) 0.840 .
H(3O) N(9) 3.010 2_555
H(3O) N(11) 3.002 2_555
H(3O) N(12) 2.113 2_555
H(3O) C(29) 1.811 .
H(3O) H(5) 3.264 2_645
H(3O) H(10) 2.994 .
H(3O) H(11) 3.187 .
H(3O) H(13B) 3.381 2_545
H(3O) H(17) 3.033 4_574
H(3O) H(22A) 3.568 2_655
H(3O) H(22B) 3.038 2_655
H(3O) H(26B) 3.166 2_655
H(3O) H(29A) 2.021 .
H(3O) H(29B) 2.554 .
H(3O) H(29C) 2.242 .
H(4) O(2) 3.256 3_676
H(4) N(10) 3.014 1_655
H(4) N(11) 2.763 1_655
H(4) N(12) 2.929 1_655
H(4) C(23) 3.394 2_655
H(4) H(7B) 3.298 1_655
H(4) H(13A) 2.910 1_655
H(4) H(23A) 2.618 2_655
H(4) H(23C) 3.375 2_655
H(5) O(1) 2.621 2_655
H(5) O(3) 2.481 2_655
H(5) C(29) 2.908 2_655
H(5) H(3O) 3.264 2_655
H(5) H(7B) 3.124 1_655
H(5) H(10) 3.520 2_655
H(5) H(13A) 3.000 1_655
H(5) H(13B) 3.564 1_655
H(5) H(22B) 3.473 1_565
H(5) H(23A) 3.371 2_655
H(5) H(23C) 3.470 2_655
H(5) H(28C) 3.593 3_676
H(5) H(29B) 2.537 2_655
H(5) H(29C) 3.229 2_655
H(5N) H(12) 3.373 2_545
H(6) O(3) 3.279 2_655
H(6) C(21) 3.410 1_565
H(6) C(22) 3.282 1_565
H(6) C(29) 3.473 2_655
H(6) H(21A) 3.538 1_565
H(6) H(21B) 2.645 1_565
H(6) H(22B) 2.580 1_565
H(6) H(22C) 3.268 1_565
H(6) H(27B) 3.092 1_565
H(6) H(27C) 3.559 1_565
H(6) H(28C) 3.350 3_676
H(6) H(29B) 3.471 2_655
H(6) H(29C) 3.107 2_655
H(6N) H(17) 3.530 3_576
H(6N) H(28A) 3.191 3_676
H(7A) O(1) 3.065 2_555
H(7A) N(9) 3.436 1_565
H(7A) C(10) 3.382 2_555
H(7A) H(10) 3.030 2_555
H(7A) H(21A) 3.546 1_565
H(7A) H(21B) 3.417 1_565
H(7B) O(1) 2.644 2_555
H(7B) C(19) 3.356 2_555
H(7B) H(4) 3.298 1_455
H(7B) H(5) 3.124 1_455
H(7B) H(21C) 3.328 2_555
H(7B) H(23A) 3.321 2_555
H(10) O(3) 3.042 .
H(10) C(23) 3.558 2_655
H(10) H(3O) 2.994 .
H(10) H(5) 3.520 2_645
H(10) H(7A) 3.030 2_545
H(10) H(12) 3.479 2_545
H(10) H(22A) 3.520 2_655
H(10) H(22B) 3.135 2_655
H(10) H(23B) 3.061 2_655
H(10) H(23C) 3.206 2_655
H(11) N(8) 3.477 2_555
H(11) N(9) 3.363 2_555
H(11) N(10) 2.987 2_555
H(11) N(11) 2.680 2_555
H(11) N(12) 2.845 2_555
H(11) H(3O) 3.187 .
H(11) H(21A) 3.423 2_555
H(11) H(22A) 3.490 2_655
H(12) O(1) 3.493 2_555
H(12) N(3) 3.244 2_555
H(12) N(5) 2.959 2_555
H(12) C(9) 2.828 2_555
H(12) C(10) 3.236 2_555
H(12) C(19) 3.336 2_555
H(12) C(21) 3.180 1_565
H(12) H(5N) 3.373 2_555
H(12) H(10) 3.479 2_555
H(12) H(21A) 3.521 1_565
H(12) H(21B) 3.002 1_565
H(12) H(21C) 2.591 1_565
H(12) H(21C) 3.539 2_555
H(13A) O(2) 3.096 3_576
H(13A) O(3) 3.582 2_555
H(13A) C(4) 3.461 1_455
H(13A) C(5) 3.498 1_455
H(13A) C(29) 3.477 2_555
H(13A) H(4) 2.910 1_455
H(13A) H(5) 3.000 1_455
H(13A) H(16) 3.531 3_576
H(13A) H(29B) 2.756 2_555
H(13B) O(3) 2.973 2_555
H(13B) N(9) 3.429 1_565
H(13B) C(29) 2.811 2_555
H(13B) H(3O) 3.381 2_555
H(13B) H(5) 3.564 1_455
H(13B) H(29A) 2.698 2_555
H(13B) H(29B) 2.410 2_555
H(16) N(4) 3.364 3_576
H(16) N(10) 3.392 3_576
H(16) N(11) 2.863 3_576
H(16) N(12) 2.788 3_576
H(16) C(14) 3.417 3_576
H(16) C(15) 3.580 3_576
H(16) C(26) 3.475 3_676
H(16) H(13A) 3.531 3_576
H(16) H(26B) 3.111 3_676
H(16) H(26C) 2.948 3_676
H(17) O(3) 3.532 4_575
H(17) N(6) 3.444 3_576
H(17) N(8) 3.044 3_576
H(17) N(9) 2.695 3_576
H(17) N(11) 3.153 3_576
H(17) N(12) 2.999 3_576
H(17) C(15) 3.551 3_576
H(17) C(29) 3.242 4_575
H(17) H(3O) 3.033 4_575
H(17) H(6N) 3.530 3_576
H(17) H(27C) 3.494 3_576
H(17) H(29A) 2.405 4_575
H(17) H(29C) 3.580 4_575
H(18) O(2) 3.247 3_576
H(18) C(24) 3.458 3_576
H(18) C(27) 3.490 3_576
H(18) C(29) 3.480 2_555
H(18) H(18) 3.276 3_586
H(18) H(27A) 2.868 3_576
H(18) H(27C) 3.324 3_576
H(18) H(29A) 3.094 2_555
H(18) H(29A) 3.196 4_575
H(18) H(29B) 2.973 2_555
H(21A) C(11) 3.374 2_545
H(21A) C(12) 3.473 2_545
H(21A) H(1B) 3.074 1_545
H(21A) H(6) 3.538 1_545
H(21A) H(7A) 3.546 1_545
H(21A) H(11) 3.423 2_545
H(21A) H(12) 3.521 1_545
H(21B) C(1) 3.497 1_545
H(21B) C(2) 3.512 1_545
H(21B) C(6) 3.132 1_545
H(21B) C(12) 3.259 1_545
H(21B) H(1B) 2.735 1_545
H(21B) H(6) 2.645 1_545
H(21B) H(7A) 3.417 1_545
H(21B) H(12) 3.002 1_545
H(21C) N(3) 3.502 2_545
H(21C) C(8) 3.213 2_545
H(21C) C(11) 3.410 2_545
H(21C) C(12) 3.219 1_545
H(21C) C(12) 3.187 2_545
H(21C) H(7B) 3.328 2_545
H(21C) H(12) 2.591 1_545
H(21C) H(12) 3.539 2_545
H(22A) N(12) 3.077 1_655
H(22A) H(3O) 3.568 2_645
H(22A) H(10) 3.520 2_645
H(22A) H(11) 3.490 2_645
H(22A) H(23A) 3.489 2_655
H(22A) H(23B) 3.295 2_655
H(22B) O(3) 3.009 2_645
H(22B) N(12) 3.493 1_655
H(22B) C(6) 3.376 1_545
H(22B) H(3O) 3.038 2_645
H(22B) H(5) 3.473 1_545
H(22B) H(6) 2.580 1_545
H(22B) H(10) 3.135 2_645
H(22C) H(6) 3.268 1_545
H(23A) C(4) 2.915 2_645
H(23A) C(5) 3.354 2_645
H(23A) H(4) 2.618 2_645
H(23A) H(5) 3.371 2_645
H(23A) H(7B) 3.321 2_545
H(23A) H(22A) 3.489 2_645
H(23B) O(1) 3.081 2_645
H(23B) N(5) 3.493 2_645
H(23B) C(10) 3.436 2_645
H(23B) C(19) 3.237 2_645
H(23B) H(10) 3.061 2_645
H(23B) H(22A) 3.295 2_645
H(23C) C(4) 3.215 2_645
H(23C) C(5) 3.293 2_645
H(23C) C(9) 3.433 2_645
H(23C) C(10) 3.200 2_645
H(23C) H(4) 3.375 2_645
H(23C) H(5) 3.470 2_645
H(23C) H(10) 3.206 2_645
H(26A) H(29C) 3.386 2_645
H(26B) O(3) 3.340 2_645
H(26B) N(12) 3.036 1_655
H(26B) C(16) 3.347 3_676
H(26B) C(29) 2.940 2_645
H(26B) H(3O) 3.166 2_645
H(26B) H(16) 3.111 3_676
H(26B) H(29A) 3.082 2_645
H(26B) H(29C) 2.187 2_645
H(26C) O(2) 2.950 3_676
H(26C) N(6) 3.481 3_676
H(26C) C(16) 3.342 3_676
H(26C) C(24) 3.113 3_676
H(26C) H(16) 2.948 3_676
H(26C) H(26C) 3.509 3_676
H(26C) H(28A) 2.992 3_676
H(27A) C(29) 3.121 4_565
H(27A) H(1A) 3.374 1_545
H(27A) H(18) 2.868 3_576
H(27A) H(27B) 3.518 3_666
H(27A) H(28B) 2.826 3_666
H(27A) H(29A) 3.129 4_565
H(27A) H(29B) 2.739 4_565
H(27A) H(29C) 2.980 4_565
H(27B) C(6) 3.523 1_545
H(27B) C(28) 3.176 3_666
H(27B) C(29) 3.469 2_645
H(27B) H(1A) 3.136 1_545
H(27B) H(6) 3.092 1_545
H(27B) H(27A) 3.518 3_666
H(27B) H(27B) 3.432 3_666
H(27B) H(28B) 2.692 3_666
H(27B) H(28C) 2.798 3_666
H(27B) H(29C) 2.567 2_645
H(27C) H(1A) 3.040 1_545
H(27C) H(1B) 3.354 1_545
H(27C) H(6) 3.559 1_545
H(27C) H(17) 3.494 3_576
H(27C) H(18) 3.324 3_576
H(28A) N(2) 3.122 3_676
H(28A) N(4) 3.289 3_676
H(28A) N(6) 3.027 3_676
H(28A) C(2) 3.333 3_676
H(28A) C(3) 3.334 3_676
H(28A) C(15) 2.974 3_676
H(28A) C(16) 3.444 3_676
H(28A) H(1A) 3.393 3_676
H(28A) H(6N) 3.191 3_676
H(28A) H(26C) 2.992 3_676
H(28B) C(27) 3.190 3_666
H(28B) C(29) 3.434 2_645
H(28B) H(1A) 3.107 3_676
H(28B) H(27A) 2.826 3_666
H(28B) H(27B) 2.692 3_666
H(28B) H(29A) 3.325 2_645
H(28B) H(29C) 2.747 2_645
H(28C) N(2) 3.445 3_676
H(28C) C(2) 3.156 3_676
H(28C) C(3) 3.538 3_676
H(28C) C(4) 3.406 3_676
H(28C) C(5) 3.151 3_676
H(28C) C(6) 2.999 3_676
H(28C) C(29) 3.430 4_565
H(28C) H(1A) 3.402 3_676
H(28C) H(5) 3.593 3_676
H(28C) H(6) 3.350 3_676
H(28C) H(27B) 2.798 3_666
H(28C) H(29B) 2.857 4_565
H(28C) H(29C) 3.119 4_565
H(29A) N(9) 3.475 2_555
H(29A) N(12) 3.433 2_555
H(29A) C(13) 3.565 2_545
H(29A) C(17) 2.792 4_574
H(29A) C(18) 3.232 4_574
H(29A) H(3O) 2.021 .
H(29A) H(13B) 2.698 2_545
H(29A) H(17) 2.405 4_574
H(29A) H(18) 3.094 2_545
H(29A) H(18) 3.196 4_574
H(29A) H(26B) 3.082 2_655
H(29A) H(27A) 3.129 4_564
H(29A) H(28B) 3.325 2_655
H(29B) O(2) 3.219 4_564
H(29B) C(5) 2.964 2_645
H(29B) C(6) 3.488 2_645
H(29B) C(13) 2.979 2_545
H(29B) H(3O) 2.554 .
H(29B) H(5) 2.537 2_645
H(29B) H(6) 3.471 2_645
H(29B) H(13A) 2.756 2_545
H(29B) H(13B) 2.410 2_545
H(29B) H(18) 2.973 2_545
H(29B) H(27A) 2.739 4_564
H(29B) H(28C) 2.857 4_564
H(29C) N(12) 3.564 2_555
H(29C) C(5) 3.560 2_645
H(29C) C(6) 3.506 2_645
H(29C) C(25) 3.455 2_655
H(29C) C(26) 3.035 2_655
H(29C) C(27) 3.348 2_655
H(29C) C(28) 3.487 2_655
H(29C) H(3O) 2.242 .
H(29C) H(5) 3.229 2_645
H(29C) H(6) 3.107 2_645
H(29C) H(17) 3.580 4_574
H(29C) H(26A) 3.386 2_655
H(29C) H(26B) 2.187 2_655
H(29C) H(27A) 2.980 4_564
H(29C) H(27B) 2.567 2_655
H(29C) H(28B) 2.747 2_655
H(29C) H(28C) 3.119 4_564

loop_
_geom_torsion_atom_site_label_1
_geom_torsion_atom_site_label_2
_geom_torsion_atom_site_label_3
_geom_torsion_atom_site_label_4
_geom_torsion
N(1) Co(1) N(2) C(2) -3.99(15)
N(1) Co(1) N(2) C(3) -169.5(2)
N(2) Co(1) N(1) C(1) -10.48(16)
N(2) Co(1) N(1) C(7) 111.70(17)
N(2) Co(1) N(1) C(13) -129.73(16)
N(1) Co(1) N(3) C(8) -9.90(16)
N(1) Co(1) N(3) C(9) 159.9(2)
N(3) Co(1) N(1) C(1) -93.15(17)
N(3) Co(1) N(1) C(7) 29.02(16)
N(3) Co(1) N(1) C(13) 147.60(16)
N(1) Co(1) N(4) C(14) 20.07(16)
N(1) Co(1) N(4) C(15) -158.0(2)
N(4) Co(1) N(1) C(1) 82.63(17)
N(4) Co(1) N(1) C(7) -155.19(18)
N(4) Co(1) N(1) C(13) -36.62(15)
N(1) Co(1) N(10) N(11) -140.7(3)
N(10) Co(1) N(1) C(1) 177.24(18)
N(10) Co(1) N(1) C(7) -60.58(18)
N(10) Co(1) N(1) C(13) 57.99(17)
N(2) Co(1) N(3) C(8) -91.98(17)
N(2) Co(1) N(3) C(9) 77.8(2)
N(3) Co(1) N(2) C(2) 76.81(15)
N(3) Co(1) N(2) C(3) -88.75(19)
N(2) Co(1) N(4) C(14) 100.30(17)
N(2) Co(1) N(4) C(15) -77.8(2)
N(4) Co(1) N(2) C(2) -80.32(16)
N(4) Co(1) N(2) C(3) 114.12(19)
N(2) Co(1) N(7) N(8) 171.35(19)
N(7) Co(1) N(2) C(2) 178.49(15)
N(7) Co(1) N(2) C(3) 12.93(19)
N(2) Co(1) N(10) N(11) 179.2(3)
N(10) Co(1) N(2) C(2) 36.7(5)
N(10) Co(1) N(2) C(3) -128.8(4)
N(3) Co(1) N(4) C(14) 30.3(2)
N(3) Co(1) N(4) C(15) -147.8(2)
N(4) Co(1) N(3) C(8) -20.0(2)
N(4) Co(1) N(3) C(9) 149.8(2)
N(3) Co(1) N(7) N(8) -106.98(19)
N(7) Co(1) N(3) C(8) 176.61(16)
N(7) Co(1) N(3) C(9) -13.6(2)
N(3) Co(1) N(10) N(11) 139.7(3)
N(10) Co(1) N(3) C(8) 80.41(17)
N(10) Co(1) N(3) C(9) -109.8(2)
N(4) Co(1) N(7) N(8) 79.86(19)
N(7) Co(1) N(4) C(14) -166.28(16)
N(7) Co(1) N(4) C(15) 15.6(2)
N(4) Co(1) N(10) N(11) -64.1(3)
N(10) Co(1) N(4) C(14) -69.11(18)
N(10) Co(1) N(4) C(15) 112.8(2)
N(7) Co(1) N(10) N(11) 37.7(3)
N(10) Co(1) N(7) N(8) -16.0(2)
Co(1) N(1) C(1) C(2) 22.7(2)
Co(1) N(1) C(7) C(8) -44.7(2)
Co(1) N(1) C(13) C(14) 49.3(2)
C(1) N(1) C(7) C(8) 75.8(2)
C(7) N(1) C(1) C(2) -95.3(2)
C(1) N(1) C(13) C(14) -69.9(2)
C(13) N(1) C(1) C(2) 139.4(2)
C(7) N(1) C(13) C(14) 164.0(2)
C(13) N(1) C(7) C(8) -159.6(2)
Co(1) N(2) C(2) C(1) 18.2(2)
Co(1) N(2) C(2) C(6) -166.56(18)
Co(1) N(2) C(3) C(4) 165.59(17)
C(2) N(2) C(3) C(4) 0.7(3)
C(3) N(2) C(2) C(1) -174.8(2)
C(3) N(2) C(2) C(6) 0.5(3)
Co(1) N(3) C(8) C(7) -12.5(2)
Co(1) N(3) C(8) C(12) 171.0(2)
Co(1) N(3) C(9) N(5) 9.0(3)
Co(1) N(3) C(9) C(10) -170.39(18)
C(8) N(3) C(9) N(5) 178.0(2)
C(8) N(3) C(9) C(10) -1.4(3)
C(9) N(3) C(8) C(7) 176.2(2)
C(9) N(3) C(8) C(12) -0.3(3)
Co(1) N(4) C(14) C(13) 1.6(2)
Co(1) N(4) C(14) C(18) -179.2(2)
Co(1) N(4) C(15) N(6) 2.6(3)
Co(1) N(4) C(15) C(16) -179.88(19)
C(14) N(4) C(15) N(6) -175.4(2)
C(14) N(4) C(15) C(16) 2.1(3)
C(15) N(4) C(14) C(13) -179.94(16)
C(15) N(4) C(14) C(18) -0.8(3)
C(9) N(5) C(19) O(1) -1.2(4)
C(9) N(5) C(19) C(20) -179.6(2)
C(19) N(5) C(9) N(3) 171.1(2)
C(19) N(5) C(9) C(10) -9.5(3)
C(15) N(6) C(24) O(2) 10.1(4)
C(15) N(6) C(24) C(25) -171.0(2)
C(24) N(6) C(15) N(4) -177.4(2)
C(24) N(6) C(15) C(16) 5.1(4)
N(1) C(1) C(2) N(2) -28.0(3)
N(1) C(1) C(2) C(6) 156.7(2)
N(2) C(2) C(6) C(5) -0.2(3)
C(1) C(2) C(6) C(5) 174.8(2)
N(2) C(3) C(4) C(5) -2.1(3)
C(3) C(4) C(5) C(6) 2.2(3)
C(4) C(5) C(6) C(2) -1.2(3)
N(1) C(7) C(8) N(3) 39.7(3)
N(1) C(7) C(8) C(12) -143.7(2)
N(3) C(8) C(12) C(11) 1.7(4)
C(7) C(8) C(12) C(11) -174.7(2)
N(3) C(9) C(10) C(11) 1.6(3)
N(5) C(9) C(10) C(11) -177.7(2)
C(9) C(10) C(11) C(12) -0.2(4)
C(10) C(11) C(12) C(8) -1.4(4)
N(1) C(13) C(14) N(4) -34.1(3)
N(1) C(13) C(14) C(18) 146.7(2)
N(4) C(14) C(18) C(17) -1.0(4)
C(13) C(14) C(18) C(17) 178.2(2)
N(4) C(15) C(16) C(17) -1.7(4)
N(6) C(15) C(16) C(17) 175.6(2)
C(15) C(16) C(17) C(18) -0.2(3)
C(16) C(17) C(18) C(14) 1.4(4)
O(1) C(19) C(20) C(21) -106.7(2)
O(1) C(19) C(20) C(22) 131.2(2)
O(1) C(19) C(20) C(23) 10.9(3)
N(5) C(19) C(20) C(21) 71.7(2)
N(5) C(19) C(20) C(22) -50.4(3)
N(5) C(19) C(20) C(23) -170.7(2)
O(2) C(24) C(25) C(26) -148.6(2)
O(2) C(24) C(25) C(27) 89.8(3)
O(2) C(24) C(25) C(28) -28.7(3)
N(6) C(24) C(25) C(26) 32.5(3)
N(6) C(24) C(25) C(27) -89.2(2)
N(6) C(24) C(25) C(28) 152.4(2)
